data_7110471
loop_
_publ_author_name
'Matthew Cocker, T.'
'Bachman, Robert E.'

_publ_section_title
;
 Isolation and crystal structure of a novel dinuclear nickel(II) O-bound
 sulfinate from the oxidation of
 2,2&#x2032;-bipyridine-1,2-benzenedithiolatonickel(II)
;
_journal_issue 10
_journal_name_full 'Chemical Communications'
_journal_page_first 875
_journal_paper_doi 10.1039/a900673g
_journal_year 1999
_chemical_formula_sum 'C27.5 H20 N4.5 Ni O6.5 S2'
_chemical_formula_weight 640.31
_chemical_name_systematic
; 
 ? 
;
_space_group_IT_number 2
_symmetry_cell_setting triclinic
_symmetry_space_group_name_Hall '-P 1'
_symmetry_space_group_name_H-M 'P -1'
_atom_sites_solution_hydrogens geom
_atom_sites_solution_primary direct
_atom_sites_solution_secondary difmap
_audit_creation_method SHELXL-97
_cell_angle_alpha 96.0170(10)
_cell_angle_beta 101.8868(3)
_cell_angle_gamma 110.0760(10)
_cell_formula_units_Z 2
_cell_length_a 9.31350(10)
_cell_length_b 12.5526(2)
_cell_length_c 12.7451(2)
_cell_measurement_reflns_used 5387
_cell_measurement_temperature 173(2)
_cell_volume 1344.26(4)
_computing_cell_refinement 'Siemens SMART'
_computing_data_collection 'Siemens SMART'
_computing_data_reduction 'Siemens SHELXTL'
_computing_molecular_graphics 'Siemens SHELXTL'
_computing_publication_material 'Siemens SHELXTL'
_computing_structure_refinement 'SHELXL-97 (Sheldrick, 1997)'
_computing_structure_solution 'SHELXS-97 (Sheldrick, 1990)'
_diffrn_ambient_temperature 173(2)
_diffrn_measured_fraction_theta_full 0.942
_diffrn_measured_fraction_theta_max 0.942
_diffrn_measurement_device_type 'CCD area detector'
_diffrn_measurement_method '\w scans'
_diffrn_radiation_monochromator graphite
_diffrn_radiation_source 'normal-focus sealed tube'
_diffrn_radiation_type MoK\a
_diffrn_radiation_wavelength 0.71073
_diffrn_reflns_av_R_equivalents 0.0599
_diffrn_reflns_av_sigmaI/netI 0.1084
_diffrn_reflns_limit_h_max 11
_diffrn_reflns_limit_h_min -11
_diffrn_reflns_limit_k_max 16
_diffrn_reflns_limit_k_min -16
_diffrn_reflns_limit_l_max 16
_diffrn_reflns_limit_l_min -16
_diffrn_reflns_number 14865
_diffrn_reflns_theta_full 28.32
_diffrn_reflns_theta_max 28.32
_diffrn_reflns_theta_min 1.66
_exptl_absorpt_coefficient_mu 0.932
_exptl_absorpt_correction_T_max 0.933
_exptl_absorpt_correction_T_min 0.770
_exptl_absorpt_correction_type multi-scan
_exptl_absorpt_process_details 'Blessing, Acta Cryst. (1995) A51 33-38.'
_exptl_crystal_colour COLORLESS
_exptl_crystal_density_diffrn 1.582
_exptl_crystal_density_method 'not measured'
_exptl_crystal_description PLATE
_exptl_crystal_F_000 657
_exptl_crystal_size_max 0.16
_exptl_crystal_size_mid 0.1
_exptl_crystal_size_min 0.02
_refine_diff_density_max 0.954
_refine_diff_density_min -0.795
_refine_diff_density_rms 0.107
_refine_ls_extinction_method none
_refine_ls_goodness_of_fit_ref 1.066
_refine_ls_hydrogen_treatment mixed
_refine_ls_matrix_type full
_refine_ls_number_parameters 376
_refine_ls_number_reflns 6302
_refine_ls_number_restraints 2
_refine_ls_restrained_S_all 1.066
_refine_ls_R_factor_all 0.1254
_refine_ls_R_factor_gt 0.0691
_refine_ls_shift/su_max 0.005
_refine_ls_shift/su_mean 0.000
_refine_ls_structure_factor_coef Fsqd
_refine_ls_weighting_details 'calc w=1/[\s^2^(Fo^2^)+(0.0307P)^2^+2.4213P] where P=(Fo^2^+2Fc^2^)/3'
_refine_ls_weighting_scheme calc
_refine_ls_wR_factor_gt 0.1137
_refine_ls_wR_factor_ref 0.1340
_reflns_number_gt 4041
_reflns_number_total 6302
_reflns_threshold_expression >2sigma(I)
_cod_data_source_file 900673gsup1.cif
_cod_data_source_block 3
_cod_depositor_comments
;
The following automatic conversions were performed:

'_symmetry_cell_setting' value 'Triclinic' changed to 'triclinic'
according to /home/saulius/struct/CIF-dictionaries/cif_core.dic
dictionary named 'cif_core.dic' version 2.4.2 from 2011-04-26.

Automatic conversion script
Id: cif_fix_values 1891 2012-01-12 08:04:46Z andrius 
;
_cod_original_cell_volume 1344.26(3)
_cod_original_sg_symbol_H-M P-1
_cod_original_formula_sum 'C27.50 H20 N4.50 Ni O6.50 S2'
_cod_database_code 7110471

loop_
_symmetry_equiv_pos_as_xyz
'x, y, z'
'-x, -y, -z'

loop_
_atom_site_label
_atom_site_type_symbol
_atom_site_fract_x
_atom_site_fract_y
_atom_site_fract_z
_atom_site_U_iso_or_equiv
_atom_site_adp_type
_atom_site_occupancy
_atom_site_symmetry_multiplicity
_atom_site_calc_flag
_atom_site_refinement_flags
Ni1 Ni 0.83181(7) 0.16391(5) 0.79732(4) 0.01960(15) Uani 1 1 d .
S1 S 1.00110(16) 0.28935(10) 0.60544(9) 0.0309(3) Uani 1 1 d .
S2 S 1.20668(13) 0.30038(9) 0.87085(8) 0.0209(2) Uani 1 1 d .
O1 O 0.9081(4) 0.2076(2) 0.6614(2) 0.0256(7) Uani 1 1 d .
O2 O 1.0513(4) 0.2640(2) 0.8978(2) 0.0229(7) Uani 1 1 d .
O3 O 1.1068(5) 0.2453(3) 0.5623(3) 0.0532(11) Uani 1 1 d .
O4 O 0.9063(5) 0.3255(3) 0.5259(3) 0.0645(14) Uani 1 1 d .
O5 O 1.2188(4) 0.2137(2) 0.7940(2) 0.0255(7) Uani 1 1 d .
O6 O 1.3330(4) 0.3426(3) 0.9704(2) 0.0275(7) Uani 1 1 d .
N1 N 0.7689(4) 0.0996(3) 0.9316(3) 0.0204(8) Uani 1 1 d .
N11 N 0.8811(4) 0.0155(3) 0.7829(3) 0.0224(8) Uani 1 1 d .
N21 N 0.6021(4) 0.0860(3) 0.7003(3) 0.0214(8) Uani 1 1 d .
N31 N 0.7563(4) 0.2998(3) 0.8082(3) 0.0232(8) Uani 1 1 d .
C2 C 0.7786(5) -0.0046(4) 0.9399(3) 0.0225(9) Uani 1 1 d .
C3 C 0.7381(6) -0.0591(4) 1.0240(4) 0.0304(11) Uani 1 1 d .
H3A H 0.7431 -0.1331 1.0274 0.036 Uiso 1 1 calc R
C4 C 0.6904(6) -0.0066(4) 1.1032(4) 0.0322(11) Uani 1 1 d .
H4A H 0.6643 -0.0427 1.1622 0.039 Uiso 1 1 calc R
C5 C 0.6813(6) 0.0992(4) 1.0949(4) 0.0313(11) Uani 1 1 d .
H5A H 0.6480 0.1373 1.1479 0.038 Uiso 1 1 calc R
C6 C 0.7214(6) 0.1495(4) 1.0079(3) 0.0280(11) Uani 1 1 d .
H6A H 0.7147 0.2227 1.0025 0.034 Uiso 1 1 calc R
C12 C 0.8389(5) -0.0528(4) 0.8549(3) 0.0230(9) Uani 1 1 d .
C13 C 0.8515(6) -0.1602(4) 0.8489(4) 0.0310(11) Uani 1 1 d .
H13A H 0.8223 -0.2066 0.9011 0.037 Uiso 1 1 calc R
C14 C 0.9066(6) -0.1982(4) 0.7665(4) 0.0366(12) Uani 1 1 d .
H14A H 0.9144 -0.2720 0.7604 0.044 Uiso 1 1 calc R
C15 C 0.9509(6) -0.1286(4) 0.6924(4) 0.0356(12) Uani 1 1 d .
H15A H 0.9889 -0.1538 0.6346 0.043 Uiso 1 1 calc R
C16 C 0.9385(6) -0.0215(4) 0.7043(3) 0.0278(10) Uani 1 1 d .
H16A H 0.9718 0.0276 0.6550 0.033 Uiso 1 1 calc R
C22 C 0.5212(5) 0.1560(4) 0.6864(3) 0.0236(10) Uani 1 1 d .
C23 C 0.3652(6) 0.1161(4) 0.6231(3) 0.0295(11) Uani 1 1 d .
H23A H 0.3096 0.1668 0.6149 0.035 Uiso 1 1 calc R
C24 C 0.2935(6) 0.0014(4) 0.5727(4) 0.0327(11) Uani 1 1 d .
H24A H 0.1875 -0.0279 0.5289 0.039 Uiso 1 1 calc R
C25 C 0.3766(6) -0.0707(4) 0.5864(3) 0.0300(11) Uani 1 1 d .
H25A H 0.3290 -0.1499 0.5522 0.036 Uiso 1 1 calc R
C26 C 0.5296(6) -0.0256(4) 0.6504(3) 0.0272(10) Uani 1 1 d .
H26A H 0.5866 -0.0753 0.6599 0.033 Uiso 1 1 calc R
C32 C 0.6086(5) 0.2773(4) 0.7462(3) 0.0236(10) Uani 1 1 d .
C33 C 0.5452(6) 0.3624(4) 0.7423(4) 0.0313(11) Uani 1 1 d .
H33A H 0.4411 0.3453 0.6991 0.038 Uiso 1 1 calc R
C34 C 0.6354(6) 0.4724(4) 0.8022(4) 0.0376(12) Uani 1 1 d .
H34A H 0.5940 0.5318 0.8003 0.045 Uiso 1 1 calc R
C35 C 0.7857(6) 0.4950(4) 0.8643(4) 0.0331(11) Uani 1 1 d .
H35A H 0.8492 0.5700 0.9062 0.040 Uiso 1 1 calc R
C36 C 0.8425(6) 0.4072(4) 0.8649(3) 0.0286(10) Uani 1 1 d .
H36A H 0.9469 0.4233 0.9071 0.034 Uiso 1 1 calc R
C41 C 1.1264(5) 0.4180(4) 0.7034(3) 0.0247(10) Uani 1 1 d .
C42 C 1.2176(5) 0.4227(3) 0.8081(3) 0.0197(9) Uani 1 1 d .
C43 C 1.3244(5) 0.5288(4) 0.8695(3) 0.0238(10) Uani 1 1 d .
H43A H 1.3846 0.5324 0.9406 0.029 Uiso 1 1 calc R
C44 C 1.3445(6) 0.6293(4) 0.8289(4) 0.0302(11) Uani 1 1 d .
H44A H 1.4219 0.7006 0.8705 0.036 Uiso 1 1 calc R
C45 C 1.2526(6) 0.6261(4) 0.7284(4) 0.0349(12) Uani 1 1 d .
H45A H 1.2637 0.6954 0.7013 0.042 Uiso 1 1 calc R
C46 C 1.1439(6) 0.5211(4) 0.6668(4) 0.0335(12) Uani 1 1 d .
H46A H 1.0796 0.5196 0.5978 0.040 Uiso 1 1 calc R
O1S O 0.5382(13) 0.7221(9) 0.5737(8) 0.085(3) Uiso 0.50 1 d P
N1S N 0.4733(12) 0.5397(8) 0.5060(8) 0.088(3) Uiso 0.50 1 d PD
C1S C 0.587(2) 0.6415(14) 0.5539(17) 0.046(6) Uiso 0.25 1 d PD
C2S C 0.307(3) 0.508(2) 0.4584(19) 0.052(6) Uiso 0.25 1 d P
C3S C 0.4733(12) 0.5397(8) 0.5060(8) 0.088(3) Uiso 0.25 1 d P
C1S' C 0.440(3) 0.6346(17) 0.523(2) 0.064(7) Uiso 0.25 1 d PD
C2S' C 0.649(2) 0.5609(16) 0.5391(13) 0.089(5) Uiso 0.50 1 d P

loop_
_atom_site_aniso_label
_atom_site_aniso_U_11
_atom_site_aniso_U_22
_atom_site_aniso_U_33
_atom_site_aniso_U_23
_atom_site_aniso_U_13
_atom_site_aniso_U_12
Ni1 0.0192(3) 0.0186(3) 0.0181(3) 0.0039(2) 0.0023(2) 0.0048(2)
S1 0.0371(8) 0.0245(6) 0.0175(5) 0.0049(5) -0.0007(5) -0.0007(6)
S2 0.0213(6) 0.0187(5) 0.0187(5) 0.0033(4) 0.0015(4) 0.0046(5)
O1 0.0291(19) 0.0213(16) 0.0184(15) 0.0038(12) 0.0052(13) -0.0001(15)
O2 0.0245(18) 0.0218(16) 0.0181(14) 0.0033(12) 0.0036(13) 0.0046(14)
O3 0.049(3) 0.056(3) 0.039(2) -0.0163(18) 0.0233(19) 0.002(2)
O4 0.071(3) 0.031(2) 0.050(2) 0.0165(18) -0.031(2) -0.007(2)
O5 0.0289(19) 0.0199(16) 0.0262(16) 0.0018(13) 0.0056(14) 0.0088(15)
O6 0.0261(19) 0.0254(17) 0.0226(16) 0.0046(13) -0.0044(13) 0.0056(15)
N1 0.020(2) 0.0201(18) 0.0191(18) 0.0020(14) 0.0014(15) 0.0074(17)
N11 0.017(2) 0.0233(19) 0.0206(18) 0.0006(15) -0.0001(15) 0.0039(17)
N21 0.022(2) 0.0204(19) 0.0163(17) 0.0010(14) 0.0023(15) 0.0038(17)
N31 0.024(2) 0.0226(19) 0.0199(18) 0.0036(15) 0.0039(15) 0.0062(17)
C2 0.022(2) 0.023(2) 0.021(2) 0.0077(18) 0.0029(18) 0.008(2)
C3 0.038(3) 0.030(3) 0.029(2) 0.013(2) 0.008(2) 0.017(2)
C4 0.040(3) 0.039(3) 0.023(2) 0.016(2) 0.012(2) 0.017(3)
C5 0.035(3) 0.034(3) 0.026(2) 0.005(2) 0.011(2) 0.014(2)
C6 0.036(3) 0.024(2) 0.024(2) 0.0038(19) 0.006(2) 0.013(2)
C12 0.022(2) 0.023(2) 0.022(2) 0.0039(18) 0.0040(18) 0.007(2)
C13 0.042(3) 0.025(2) 0.028(2) 0.008(2) 0.009(2) 0.014(2)
C14 0.050(4) 0.028(3) 0.038(3) 0.004(2) 0.013(3) 0.020(3)
C15 0.041(3) 0.036(3) 0.027(3) 0.001(2) 0.007(2) 0.013(3)
C16 0.030(3) 0.028(2) 0.024(2) 0.0048(19) 0.007(2) 0.009(2)
C22 0.025(3) 0.027(2) 0.016(2) 0.0037(18) 0.0051(18) 0.006(2)
C23 0.024(3) 0.041(3) 0.024(2) 0.005(2) 0.0033(19) 0.014(2)
C24 0.021(3) 0.044(3) 0.023(2) 0.003(2) -0.0001(19) 0.003(2)
C25 0.026(3) 0.027(2) 0.022(2) 0.0014(19) -0.001(2) -0.003(2)
C26 0.027(3) 0.028(2) 0.021(2) 0.0031(19) 0.0024(19) 0.007(2)
C32 0.025(3) 0.030(2) 0.019(2) 0.0079(18) 0.0094(18) 0.010(2)
C33 0.022(3) 0.034(3) 0.043(3) 0.010(2) 0.010(2) 0.014(2)
C34 0.038(3) 0.032(3) 0.055(3) 0.011(2) 0.019(3) 0.023(3)
C35 0.039(3) 0.024(2) 0.034(3) 0.001(2) 0.012(2) 0.008(2)
C36 0.028(3) 0.027(2) 0.024(2) 0.0021(19) 0.004(2) 0.005(2)
C41 0.028(3) 0.024(2) 0.020(2) 0.0063(18) 0.0067(19) 0.006(2)
C42 0.018(2) 0.018(2) 0.022(2) 0.0039(17) 0.0069(18) 0.0049(19)
C43 0.023(3) 0.025(2) 0.021(2) 0.0013(18) 0.0028(18) 0.008(2)
C44 0.031(3) 0.021(2) 0.030(2) -0.0019(19) 0.003(2) 0.004(2)
C45 0.047(3) 0.021(2) 0.031(3) 0.009(2) 0.004(2) 0.007(2)
C46 0.041(3) 0.028(3) 0.024(2) 0.008(2) -0.001(2) 0.009(2)

loop_
_atom_type_symbol
_atom_type_description
_atom_type_scat_dispersion_real
_atom_type_scat_dispersion_imag
_atom_type_scat_source
C C 0.0033 0.0016 'International Tables Vol C Tables 4.2.6.8 and 6.1.1.4'
H H 0.0000 0.0000 'International Tables Vol C Tables 4.2.6.8 and 6.1.1.4'
N N 0.0061 0.0033 'International Tables Vol C Tables 4.2.6.8 and 6.1.1.4'
O O 0.0106 0.0060 'International Tables Vol C Tables 4.2.6.8 and 6.1.1.4'
S S 0.1246 0.1234 'International Tables Vol C Tables 4.2.6.8 and 6.1.1.4'
Ni Ni 0.3393 1.1124 'International Tables Vol C Tables 4.2.6.8 and 6.1.1.4'

loop_
_geom_angle_atom_site_label_1
_geom_angle_atom_site_label_2
_geom_angle_atom_site_label_3
_geom_angle
_geom_angle_site_symmetry_1
_geom_angle_site_symmetry_3
O2 Ni1 N31 91.76(13) . .
O2 Ni1 O1 90.97(12) . .
N31 Ni1 O1 90.79(13) . .
O2 Ni1 N11 94.03(13) . .
N31 Ni1 N11 173.54(15) . .
O1 Ni1 N11 91.98(13) . .
O2 Ni1 N21 170.95(13) . .
N31 Ni1 N21 79.19(14) . .
O1 Ni1 N21 89.49(13) . .
N11 Ni1 N21 94.99(14) . .
O2 Ni1 N1 88.43(12) . .
N31 Ni1 N1 98.19(13) . .
O1 Ni1 N1 171.01(13) . .
N11 Ni1 N1 79.12(14) . .
N21 Ni1 N1 92.52(14) . .
O4 S1 O3 113.2(3) . .
O4 S1 O1 112.7(2) . .
O3 S1 O1 111.0(2) . .
O4 S1 C41 105.3(2) . .
O3 S1 C41 105.8(2) . .
O1 S1 C41 108.36(18) . .
O5 S2 O6 114.49(19) . .
O5 S2 O2 113.02(18) . .
O6 S2 O2 109.70(17) . .
O5 S2 C42 108.00(18) . .
O6 S2 C42 105.99(19) . .
O2 S2 C42 104.94(18) . .
S1 O1 Ni1 151.98(19) . .
S2 O2 Ni1 128.38(16) . .
C6 N1 C2 118.4(4) . .
C6 N1 Ni1 127.0(3) . .
C2 N1 Ni1 114.6(3) . .
C16 N11 C12 118.6(4) . .
C16 N11 Ni1 125.8(3) . .
C12 N11 Ni1 115.4(3) . .
C22 N21 C26 118.4(4) . .
C22 N21 Ni1 115.4(3) . .
C26 N21 Ni1 126.2(3) . .
C36 N31 C32 118.7(4) . .
C36 N31 Ni1 126.0(3) . .
C32 N31 Ni1 115.1(3) . .
N1 C2 C3 121.2(4) . .
N1 C2 C12 115.5(4) . .
C3 C2 C12 123.3(4) . .
C4 C3 C2 120.1(4) . .
C5 C4 C3 118.6(4) . .
C4 C5 C6 119.0(4) . .
N1 C6 C5 122.7(4) . .
N11 C12 C13 121.8(4) . .
N11 C12 C2 115.1(4) . .
C13 C12 C2 123.1(4) . .
C14 C13 C12 119.0(4) . .
C13 C14 C15 119.7(4) . .
C14 C15 C16 118.4(4) . .
N11 C16 C15 122.5(4) . .
N21 C22 C23 122.0(4) . .
N21 C22 C32 115.0(4) . .
C23 C22 C32 123.0(4) . .
C24 C23 C22 118.5(4) . .
C23 C24 C25 119.6(4) . .
C26 C25 C24 118.7(4) . .
N21 C26 C25 122.7(4) . .
N31 C32 C33 121.2(4) . .
N31 C32 C22 115.2(4) . .
C33 C32 C22 123.6(4) . .
C34 C33 C32 119.2(4) . .
C35 C34 C33 119.4(4) . .
C34 C35 C36 118.9(5) . .
N31 C36 C35 122.6(5) . .
C46 C41 C42 118.3(4) . .
C46 C41 S1 115.4(3) . .
C42 C41 S1 126.0(3) . .
C43 C42 C41 119.3(4) . .
C43 C42 S2 115.9(3) . .
C41 C42 S2 124.8(3) . .
C44 C43 C42 121.1(4) . .
C45 C44 C43 120.0(4) . .
C44 C45 C46 119.5(4) . .
C45 C46 C41 121.6(4) . .
C1S' O1S C1S 65.1(14) . .
C3S N1S N1S 0.0(10) 2_666 2_666
C3S N1S C1S 112.4(16) 2_666 .
N1S N1S C1S 112.4(16) 2_666 .
C3S N1S C1S' 171(2) 2_666 .
N1S N1S C1S' 171(2) 2_666 .
C1S N1S C1S' 59.0(16) . .
C3S N1S C2S' 71.2(11) 2_666 2_666
N1S N1S C2S' 71.2(11) 2_666 2_666
C1S N1S C2S' 175.9(15) . 2_666
C1S' N1S C2S' 117.4(18) . 2_666
C3S N1S C2S 116.2(15) 2_666 .
N1S N1S C2S 116.2(15) 2_666 .
C1S N1S C2S 131.2(16) . .
C1S' N1S C2S 72.3(17) . .
C2S' N1S C2S 45.5(11) 2_666 .
C3S N1S C2S' 56.8(9) 2_666 .
N1S N1S C2S' 56.8(9) 2_666 .
C1S N1S C2S' 55.6(12) . .
C1S' N1S C2S' 114.5(17) . .
C2S' N1S C2S' 128.1(10) 2_666 .
C2S N1S C2S' 170.4(14) . .
O1S C1S C1S' 54.1(13) . .
O1S C1S N1S 114.6(17) . .
C1S' C1S N1S 60.8(10) . .
O1S C1S C2S' 175.5(18) . .
C1S' C1S C2S' 130.2(15) . .
N1S C1S C2S' 69.6(12) . .
C2S' C2S N1S 62.9(16) 2_666 .
C2S' C2S C1S' 114(2) 2_666 .
N1S C2S C1S' 51.1(10) . .
O1S C1S' C1S 60.9(17) . .
O1S C1S' N1S 121(2) . .
C1S C1S' N1S 60.2(9) . .
O1S C1S' C2S 177(2) . .
C1S C1S' C2S 116.7(13) . .
N1S C1S' C2S 56.6(13) . .
C2S C2S' C1S 169(2) 2_666 .
C2S C2S' C3S 71.6(17) 2_666 2_666
C1S C2S' C3S 106.7(15) . 2_666
C2S C2S' N1S 71.6(17) 2_666 2_666
C1S C2S' N1S 106.7(15) . 2_666
C3S C2S' N1S 0.0(9) 2_666 2_666
C2S C2S' N1S 123(2) 2_666 .
C1S C2S' N1S 54.8(8) . .
C3S C2S' N1S 51.9(10) 2_666 .
N1S C2S' N1S 51.9(10) 2_666 .

loop_
_geom_bond_atom_site_label_1
_geom_bond_atom_site_label_2
_geom_bond_distance
_geom_bond_site_symmetry_2
Ni1 O2 2.054(3) .
Ni1 N31 2.059(4) .
Ni1 O1 2.060(3) .
Ni1 N11 2.066(4) .
Ni1 N21 2.069(4) .
Ni1 N1 2.075(3) .
S1 O4 1.420(4) .
S1 O3 1.452(4) .
S1 O1 1.452(3) .
S1 C41 1.792(4) .
S2 O5 1.436(3) .
S2 O6 1.446(3) .
S2 O2 1.485(3) .
S2 C42 1.786(4) .
N1 C6 1.332(5) .
N1 C2 1.355(5) .
N11 C16 1.341(5) .
N11 C12 1.346(5) .
N21 C22 1.343(5) .
N21 C26 1.345(5) .
N31 C36 1.340(5) .
N31 C32 1.355(5) .
C2 C3 1.380(6) .
C2 C12 1.483(6) .
C3 C4 1.377(6) .
C4 C5 1.373(6) .
C5 C6 1.386(6) .
C12 C13 1.389(6) .
C13 C14 1.371(6) .
C14 C15 1.383(7) .
C15 C16 1.384(6) .
C22 C23 1.395(6) .
C22 C32 1.487(6) .
C23 C24 1.379(6) .
C24 C25 1.381(7) .
C25 C26 1.374(6) .
C32 C33 1.387(6) .
C33 C34 1.384(7) .
C34 C35 1.374(7) .
C35 C36 1.377(6) .
C41 C46 1.391(6) .
C41 C42 1.410(6) .
C42 C43 1.388(6) .
C43 C44 1.380(6) .
C44 C45 1.375(6) .
C45 C46 1.384(6) .
O1S C1S' 1.17(3) .
O1S C1S 1.27(2) .
N1S C3S 1.267(17) 2_666
N1S N1S 1.267(17) 2_666
N1S C1S 1.330(10) .
N1S C1S' 1.338(10) .
N1S C2S' 1.347(18) 2_666
N1S C2S 1.44(3) .
N1S C2S' 1.52(2) .
C1S C1S' 1.31(3) .
C1S C2S' 1.34(3) .
C2S C2S' 1.08(3) 2_666
C2S C1S' 1.64(4) .
C2S' C2S 1.08(3) 2_666
C2S' C3S 1.347(18) 2_666
C2S' N1S 1.347(18) 2_666
